data_4107220
loop_
_publ_author_name
'Kohsuke Aikawa'
'Y\=uta Hioki'
'Natsumi Shimizu'
'Koichi Mikami'

_publ_section_title
;
 Catalytic Asymmetric Synthesis of Stable Oxetenes via Lewis Acid-Promoted
 [2 + 2] Cycloaddition
;
_journal_name_full 'Journal of the American Chemical Society'
_journal_page_first 20092
_journal_page_last 20095
_journal_paper_doi 10.1021/ja2085299
_journal_volume 133
_journal_year 2011
_chemical_absolute_configuration ad
_chemical_formula_sum 'C25 H28 Cl F3 O7'
_chemical_formula_weight 532.92
_space_group_crystal_system orthorhombic
_space_group_IT_number 19
_space_group_name_Hall 'P 2ac 2ab'
_space_group_name_H-M_alt 'P 21 21 21'
_symmetry_space_group_name_Hall 'P 2ac 2ab'
_symmetry_space_group_name_H-M 'P 21 21 21'
_atom_sites_solution_hydrogens geom
_atom_sites_solution_primary direct
_atom_sites_solution_secondary difmap
_cell_angle_alpha 90
_cell_angle_beta 90
_cell_angle_gamma 90
_cell_formula_units_Z 8
_cell_length_a 5.8129(6)
_cell_length_b 21.954(2)
_cell_length_c 40.108(4)
_cell_measurement_reflns_used 752
_cell_measurement_temperature 93.00(10)
_cell_measurement_theta_max 24.3430
_cell_measurement_theta_min 3.6263
_cell_volume 5118.4(9)
_computing_cell_refinement 'APEX2 v2011.8-RC5 (Bruker AXS)'
_computing_data_reduction 'SAINT V7.68A (Bruker AXS, 2009)'
_computing_structure_refinement 'SHELXL-97 (Sheldrick, 2008)'
_computing_structure_solution 'SHELXS-97 (Sheldrick, 2008)'
_diffrn_ambient_temperature 93.00(10)
_diffrn_detector_area_resol_mean 8.3333
_diffrn_measured_fraction_theta_full 0.995
_diffrn_measured_fraction_theta_max 0.995
_diffrn_radiation_wavelength 0.71073
_diffrn_reflns_av_R_equivalents 0.0552
_diffrn_reflns_av_sigmaI/netI 0.0779
_diffrn_reflns_limit_h_max 7
_diffrn_reflns_limit_h_min -7
_diffrn_reflns_limit_k_max 26
_diffrn_reflns_limit_k_min -28
_diffrn_reflns_limit_l_max 33
_diffrn_reflns_limit_l_min -52
_diffrn_reflns_number 29391
_diffrn_reflns_theta_full 27.51
_diffrn_reflns_theta_max 27.51
_diffrn_reflns_theta_min 1.78
_exptl_absorpt_coefficient_mu 0.213
_exptl_absorpt_correction_T_max 0.99
_exptl_absorpt_correction_T_min 0.82
_exptl_absorpt_correction_type multi-scan
_exptl_absorpt_process_details 'SADABS V2008/1 (Bruker AXS)'
_exptl_crystal_density_diffrn 1.383
_exptl_crystal_F_000 2224
_exptl_crystal_size_max 0.270
_exptl_crystal_size_mid 0.050
_exptl_crystal_size_min 0.040
_refine_diff_density_max 0.524
_refine_diff_density_min -0.274
_refine_ls_abs_structure_details 'Flack H D (1983), Acta Cryst. A39, 876-881'
_refine_ls_abs_structure_Flack 0.03(5)
_refine_ls_extinction_coef 0.00065(15)
_refine_ls_extinction_method SHELXL
_refine_ls_goodness_of_fit_ref 0.995
_refine_ls_hydrogen_treatment mixed
_refine_ls_matrix_type full
_refine_ls_number_parameters 666
_refine_ls_number_reflns 11653
_refine_ls_number_restraints 0
_refine_ls_restrained_S_all 0.995
_refine_ls_R_factor_all 0.0770
_refine_ls_R_factor_gt 0.0491
_refine_ls_shift/su_max 0.002
_refine_ls_shift/su_mean 0.000
_refine_ls_structure_factor_coef Fsqd
_refine_ls_weighting_details 'calc w=1/[\s^2^(Fo^2^)+(0.0417P)^2^+0.4795P] where P=(Fo^2^+2Fc^2^)/3'
_refine_ls_weighting_scheme calc
_refine_ls_wR_factor_gt 0.0908
_refine_ls_wR_factor_ref 0.1009
_reflns_number_gt 8870
_reflns_number_total 11653
_reflns_threshold_expression >2sigma(I)
_cod_data_source_file ja2085299_si_003.cif
_cod_data_source_block I
_cod_database_code 4107220

loop_
_space_group_symop_operation_xyz
'x, y, z'
'-x+1/2, -y, z+1/2'
'-x, y+1/2, -z+1/2'
'x+1/2, -y+1/2, -z'

loop_
_atom_site_type_symbol
_atom_site_label
_atom_site_fract_x
_atom_site_fract_y
_atom_site_fract_z
_atom_site_U_iso_or_equiv
_atom_site_adp_type
_atom_site_calc_flag
_atom_site_refinement_flags
_atom_site_occupancy
Cl Cl1 0.35547(14) 1.22459(3) 1.112038(18) 0.02972(18) Uani d . 1
Cl Cl2 0.34872(15) -0.07249(4) 0.082244(18) 0.03460(19) Uani d . 1
O O4 0.6491(3) 1.14323(7) 0.97666(5) 0.0194(4) Uani d . 1
F F3 0.7797(3) 1.04145(7) 0.88420(4) 0.0222(4) Uani d . 1
F F1 1.0955(3) 1.05953(7) 0.90984(4) 0.0236(4) Uani d . 1
O O2 0.7042(3) 1.02490(7) 1.01300(4) 0.0148(4) Uani d . 1
O O7 0.5130(3) 1.05776(9) 0.93565(5) 0.0184(4) Uani d . 1
O O8 0.3488(4) 0.09927(9) 0.17637(5) 0.0276(5) Uani d . 1
F F4 0.8384(3) 0.00983(7) 0.31652(4) 0.0282(4) Uani d . 1
O O14 0.6654(3) -0.03580(8) 0.25729(4) 0.0217(4) Uani d . 1
F F2 0.8483(3) 1.13113(7) 0.90297(4) 0.0265(4) Uani d . 1
O O1 0.3276(3) 1.04443(8) 1.02235(4) 0.0190(4) Uani d . 1
O O5 1.0226(3) 1.11647(7) 0.97337(4) 0.0166(4) Uani d . 1
C C12 0.4840(5) 0.00096(12) 0.26083(7) 0.0201(6) Uani d . 1
F F6 0.6125(3) 0.07256(7) 0.34104(4) 0.0292(4) Uani d . 1
O O11 0.9268(3) 0.07400(9) 0.25929(5) 0.0206(4) Uani d . 1
C C15 0.7503(4) 1.05665(11) 0.94304(6) 0.0138(5) Uani d . 1
C C16 0.4524(5) -0.00170(11) 0.13486(6) 0.0190(6) Uani d . 1
H H16A 0.3093 0.0179 0.131 0.023 Uiso calc R 1
F F5 0.4853(3) -0.01514(7) 0.32601(4) 0.0324(4) Uani d . 1
C C18 0.6735(5) 0.91752(11) 1.00350(6) 0.0144(5) Uani d . 1
O O6 1.0451(3) 0.98843(8) 0.96775(5) 0.0164(4) Uani d . 1
O O12 0.3350(4) 0.08768(9) 0.29019(5) 0.0215(4) Uani d . 1
C C21 0.6474(5) 0.97962(10) 0.98741(6) 0.0146(5) Uani d . 1
H H21A 0.4843 0.9854 0.9801 0.017 Uiso calc R 1
C C22 0.7109(4) 0.10233(12) 0.26590(7) 0.0172(6) Uani d . 1
O O9 0.6378(3) 0.07123(7) 0.21058(4) 0.0189(4) Uani d . 1
C C24 0.5999(5) 0.12355(11) 0.23257(6) 0.0171(6) Uani d . 1
H H24A 0.431 0.1298 0.2359 0.021 Uiso calc R 1
C C25 0.7330(5) -0.07772(13) 0.11959(7) 0.0242(7) Uani d . 1
H H25A 0.7792 -0.1101 0.1054 0.029 Uiso calc R 1
O O13 0.2956(3) -0.00835(8) 0.24927(5) 0.0248(5) Uani d . 1
C C27 0.8020(5) 1.11035(11) 0.96679(6) 0.0162(6) Uani d . 1
C C28 0.7045(5) 0.80481(11) 1.03495(7) 0.0184(6) Uani d . 1
C C29 0.8237(5) 1.07749(12) 1.07331(6) 0.0191(6) Uani d . 1
H H29A 0.9249 1.0475 1.0645 0.023 Uiso calc R 1
C C30 0.7789(5) 0.15619(12) 0.28824(7) 0.0196(6) Uani d . 1
H H30A 0.8624 0.1393 0.3077 0.024 Uiso calc R 1
H H30B 0.8904 0.1812 0.2756 0.024 Uiso calc R 1
O O3 0.7365(3) 0.75098(8) 1.05182(5) 0.0239(5) Uani d . 1
C C32 0.7840(5) 0.94033(11) 0.93204(6) 0.0166(6) Uani d . 1
H H32A 0.8971 0.9482 0.9141 0.02 Uiso calc R 1
H H32B 0.8306 0.9019 0.9431 0.02 Uiso calc R 1
C C33 0.3470(6) 0.85928(13) 0.87445(7) 0.0266(7) Uani d . 1
H H33A 0.3518 0.8186 0.8645 0.04 Uiso calc R 1
H H33B 0.3591 0.8901 0.8569 0.04 Uiso calc R 1
H H33C 0.2014 0.8646 0.8864 0.04 Uiso calc R 1
C C34 0.5386(5) 0.05638(12) 0.28297(7) 0.0188(6) Uani d . 1
C C35 0.8821(5) 0.84682(11) 1.03814(6) 0.0178(6) Uani d . 1
H H35A 1.0149 0.837 1.0509 0.021 Uiso calc R 1
O O10 0.9907(4) 0.32803(9) 0.16810(5) 0.0316(5) Uani d . 1
C C37 0.7432(5) 1.15728(13) 1.11303(7) 0.0237(7) Uani d . 1
H H37A 0.788 1.1814 1.1316 0.028 Uiso calc R 1
C C38 0.8721(5) 1.07141(12) 0.91002(6) 0.0178(6) Uani d . 1
C C39 0.5342(5) 1.16652(12) 1.09765(6) 0.0202(6) Uani d . 1
C C40 0.5943(5) 0.01632(11) 0.16106(6) 0.0174(6) Uani d . 1
C C41 0.5257(5) -0.04892(12) 0.11471(6) 0.0227(6) Uani d . 1
C C42 0.5466(5) 0.86643(12) 0.89866(7) 0.0197(6) Uani d . 1
H H42A 0.6929 0.8602 0.8865 0.024 Uiso calc R 1
H H42B 0.5354 0.8346 0.9161 0.024 Uiso calc R 1
C C43 0.8052(5) -0.01189(12) 0.16617(7) 0.0216(6) Uani d . 1
H H43A 0.9025 0.0011 0.1838 0.026 Uiso calc R 1
C C44 0.7029(5) 0.17934(12) 0.21683(6) 0.0171(6) Uani d . 1
C C45 0.5510(4) 0.92898(11) 0.91541(6) 0.0166(6) Uani d . 1
H H45A 0.4276 0.9312 0.9324 0.02 Uiso calc R 1
H H45B 0.5219 0.961 0.8985 0.02 Uiso calc R 1
C C46 0.5277(5) 1.05034(11) 1.02976(6) 0.0147(6) Uani d . 1
C C47 0.8649(5) 0.90297(11) 1.02274(6) 0.0158(5) Uani d . 1
H H47A 0.985 0.9319 1.0253 0.019 Uiso calc R 1
C C48 0.4991(5) 0.87503(11) 1.00043(6) 0.0169(6) Uani d . 1
H H48A 0.3671 0.8848 0.9875 0.02 Uiso calc R 1
C C49 0.9239(5) 0.17784(13) 0.20276(7) 0.0204(6) Uani d . 1
H H49A 1.0128 0.1416 0.2041 0.025 Uiso calc R 1
C C50 1.0879(5) 1.17007(11) 0.99337(7) 0.0185(6) Uani d . 1
H H50A 1.2419 1.1636 1.0033 0.022 Uiso calc R 1
H H50B 0.9762 1.1757 1.0117 0.022 Uiso calc R 1
C C51 0.6671(5) 0.28388(12) 0.19871(7) 0.0241(6) Uani d . 1
H H51A 0.5781 0.3201 0.1973 0.029 Uiso calc R 1
C C52 0.6104(5) 1.08730(11) 1.05862(6) 0.0159(6) Uani d . 1
C C53 0.8579(7) 0.38227(14) 0.16267(9) 0.0426(9) Uani d . 1
H H53A 0.9511 0.4122 0.1506 0.064 Uiso calc R 1
H H53B 0.8111 0.3994 0.1842 0.064 Uiso calc R 1
H H53C 0.7207 0.3723 0.1495 0.064 Uiso calc R 1
C C54 0.4634(5) 1.13162(11) 1.07107(6) 0.0168(6) Uani d . 1
H H54A 0.3161 1.1378 1.0614 0.02 Uiso calc R 1
C C55 0.5097(5) 0.06723(12) 0.18256(6) 0.0191(6) Uani d . 1
C C56 0.5795(5) 0.23279(12) 0.21468(7) 0.0192(6) Uani d . 1
H H56A 0.4306 0.2347 0.2244 0.023 Uiso calc R 1
C C57 0.5127(5) 0.81821(12) 1.01585(7) 0.0201(6) Uani d . 1
H H57A 0.3925 0.7892 1.0133 0.024 Uiso calc R 1
C C58 0.8733(5) -0.05898(12) 0.14542(7) 0.0267(7) Uani d . 1
H H58A 1.0171 -0.0785 0.149 0.032 Uiso calc R 1
C C59 1.0130(5) 0.22802(13) 0.18703(6) 0.0224(6) Uani d . 1
H H59A 1.1628 0.2262 0.1776 0.027 Uiso calc R 1
C C60 0.6244(5) -0.09331(11) 0.23968(7) 0.0250(7) Uani d . 1
H H60A 0.5936 -0.0857 0.2158 0.03 Uiso calc R 1
H H60B 0.4907 -0.1149 0.2494 0.03 Uiso calc R 1
C C61 0.5938(5) 0.19942(12) 0.30177(7) 0.0239(7) Uani d . 1
H H61A 0.4902 0.212 0.2834 0.029 Uiso calc R 1
H H61B 0.5005 0.1781 0.3188 0.029 Uiso calc R 1
C C62 0.8091(4) 0.99187(11) 0.95786(6) 0.0136(5) Uani d . 1
C C63 0.8853(5) 0.28169(13) 0.18479(7) 0.0245(6) Uani d . 1
C C64 0.6230(5) 0.03125(12) 0.31679(7) 0.0226(6) Uani d . 1
C C65 1.0915(5) 1.22619(12) 0.97164(7) 0.0258(7) Uani d . 1
H H65A 1.1346 1.2616 0.9851 0.039 Uiso calc R 1
H H65B 0.9385 1.2327 0.962 0.039 Uiso calc R 1
H H65C 1.2039 1.2207 0.9537 0.039 Uiso calc R 1
C C66 0.5527(5) 0.70815(12) 1.05096(8) 0.0308(7) Uani d . 1
H H66A 0.5953 0.672 1.0639 0.046 Uiso calc R 1
H H66B 0.522 0.6964 1.0278 0.046 Uiso calc R 1
H H66C 0.4144 0.7266 1.0606 0.046 Uiso calc R 1
C C67 0.8879(5) 1.11163(13) 1.10077(7) 0.0245(7) Uani d . 1
H H67A 1.0312 1.104 1.1114 0.029 Uiso calc R 1
C C68 0.8401(6) -0.13060(13) 0.24384(9) 0.0412(9) Uani d . 1
H H68A 0.8213 -0.1698 0.2325 0.062 Uiso calc R 1
H H68B 0.8687 -0.1376 0.2676 0.062 Uiso calc R 1
H H68C 0.9707 -0.1087 0.2341 0.062 Uiso calc R 1
C C69 0.5369(7) 0.29620(14) 0.33553(9) 0.0440(9) Uani d . 1
H H69A 0.6186 0.3315 0.3447 0.066 Uiso calc R 1
H H69B 0.4653 0.2732 0.3537 0.066 Uiso calc R 1
H H69C 0.4178 0.3101 0.32 0.066 Uiso calc R 1
C C70 0.7054(6) 0.25563(13) 0.31723(9) 0.0380(9) Uani d . 1
H H70A 0.8265 0.2424 0.333 0.046 Uiso calc R 1
H H70B 0.7806 0.2796 0.2994 0.046 Uiso calc R 1
H H2 1.069(5) 1.0141(13) 0.9807(8) 0.025(9) Uiso d . 1
H H1 0.458(6) 1.0832(14) 0.9465(8) 0.041(11) Uiso d . 1
H H3 0.904(6) 0.0466(15) 0.2489(8) 0.039(11) Uiso d . 1
H H4 0.223(5) 0.0722(13) 0.2809(7) 0.025(9) Uiso d . 1

loop_
_atom_site_aniso_label
_atom_site_aniso_U_11
_atom_site_aniso_U_22
_atom_site_aniso_U_33
_atom_site_aniso_U_12
_atom_site_aniso_U_13
_atom_site_aniso_U_23
Cl1 0.0433(5) 0.0219(3) 0.0240(4) 0.0046(4) 0.0077(4) -0.0078(3)
Cl2 0.0390(5) 0.0403(4) 0.0245(4) -0.0062(4) -0.0045(4) -0.0124(3)
O4 0.0174(10) 0.0156(9) 0.0251(10) 0.0024(9) 0.0015(9) -0.0021(8)
F3 0.0260(9) 0.0246(8) 0.0160(8) -0.0019(7) -0.0030(7) -0.0018(7)
F1 0.0170(9) 0.0340(9) 0.0198(8) 0.0009(7) 0.0026(6) 0.0030(7)
O2 0.0142(10) 0.0148(9) 0.0153(9) -0.0008(7) 0.0011(7) -0.0055(7)
O7 0.0116(10) 0.0176(10) 0.0260(11) 0.0034(8) -0.0011(8) -0.0020(8)
O8 0.0233(11) 0.0342(11) 0.0251(11) 0.0109(10) -0.0069(10) -0.0095(9)
F4 0.0265(10) 0.0320(9) 0.0261(9) 0.0073(8) -0.0094(8) 0.0000(7)
O14 0.0204(11) 0.0189(9) 0.0259(10) 0.0042(8) -0.0057(9) -0.0053(8)
F2 0.0378(10) 0.0175(8) 0.0243(8) -0.0009(8) 0.0023(8) 0.0053(7)
O1 0.0132(10) 0.0218(9) 0.0221(10) 0.0017(8) -0.0003(8) -0.0061(8)
O5 0.0157(10) 0.0147(9) 0.0193(9) -0.0008(8) -0.0007(8) -0.0047(8)
C12 0.0221(16) 0.0202(14) 0.0180(14) 0.0007(12) -0.0015(12) 0.0013(11)
F6 0.0336(10) 0.0338(9) 0.0203(8) 0.0010(8) -0.0043(8) -0.0042(7)
O11 0.0155(11) 0.0226(11) 0.0236(11) 0.0045(8) -0.0044(8) -0.0073(9)
C15 0.0109(13) 0.0157(13) 0.0147(13) -0.0001(10) -0.0016(10) -0.0011(10)
C16 0.0194(15) 0.0206(14) 0.0171(13) -0.0013(12) 0.0023(11) -0.0020(11)
F5 0.0369(11) 0.0343(9) 0.0261(9) -0.0122(9) -0.0064(8) 0.0064(8)
C18 0.0141(14) 0.0145(12) 0.0146(12) -0.0004(11) 0.0031(11) -0.0019(10)
O6 0.0135(10) 0.0162(9) 0.0195(10) 0.0009(8) -0.0021(8) -0.0052(8)
O12 0.0118(10) 0.0273(11) 0.0254(11) 0.0025(9) -0.0028(9) -0.0073(8)
C21 0.0147(14) 0.0115(12) 0.0175(13) -0.0006(11) -0.0012(11) -0.0036(10)
C22 0.0106(14) 0.0218(14) 0.0192(14) 0.0033(11) -0.0016(11) -0.0035(11)
O9 0.0210(10) 0.0182(9) 0.0175(9) 0.0050(9) -0.0022(8) -0.0066(8)
C24 0.0169(15) 0.0178(13) 0.0167(13) 0.0043(11) 0.0005(11) -0.0060(11)
C25 0.0285(17) 0.0196(14) 0.0244(15) -0.0008(13) 0.0105(13) -0.0052(12)
O13 0.0197(11) 0.0269(10) 0.0279(11) -0.0006(9) -0.0045(9) -0.0064(9)
C27 0.0184(16) 0.0135(13) 0.0168(13) 0.0005(11) 0.0014(11) 0.0022(11)
C28 0.0228(16) 0.0146(13) 0.0178(14) -0.0014(11) 0.0026(12) -0.0013(11)
C29 0.0179(15) 0.0223(14) 0.0171(13) -0.0028(12) 0.0007(11) 0.0003(11)
C30 0.0186(15) 0.0209(14) 0.0194(14) -0.0016(12) -0.0015(12) -0.0068(11)
O3 0.0276(12) 0.0169(9) 0.0270(11) -0.0053(8) -0.0044(9) 0.0054(8)
C32 0.0181(15) 0.0135(13) 0.0183(13) 0.0008(11) 0.0003(11) -0.0037(11)
C33 0.0288(18) 0.0272(15) 0.0237(15) -0.0046(14) -0.0032(14) -0.0049(12)
C34 0.0165(15) 0.0208(14) 0.0191(14) 0.0029(12) -0.0028(11) -0.0054(11)
C35 0.0156(15) 0.0194(13) 0.0184(14) 0.0016(11) -0.0024(12) 0.0004(11)
O10 0.0324(13) 0.0300(11) 0.0325(12) -0.0054(11) 0.0036(10) 0.0093(10)
C37 0.0285(17) 0.0269(16) 0.0156(14) -0.0069(13) 0.0034(13) -0.0063(12)
C38 0.0183(15) 0.0186(13) 0.0164(13) -0.0006(12) -0.0036(11) -0.0010(11)
C39 0.0292(17) 0.0170(13) 0.0144(13) 0.0014(12) 0.0055(12) -0.0002(11)
C40 0.0201(16) 0.0187(13) 0.0135(13) -0.0033(12) 0.0042(11) -0.0010(11)
C41 0.0300(17) 0.0232(14) 0.0149(13) -0.0109(13) 0.0031(13) -0.0020(12)
C42 0.0203(16) 0.0187(14) 0.0199(14) -0.0014(12) -0.0004(12) -0.0010(11)
C43 0.0175(16) 0.0267(15) 0.0206(14) -0.0010(13) -0.0020(12) -0.0039(12)
C44 0.0157(15) 0.0225(14) 0.0130(13) 0.0019(12) -0.0028(11) -0.0054(11)
C45 0.0148(14) 0.0188(13) 0.0163(13) -0.0009(11) -0.0009(11) -0.0024(11)
C46 0.0184(16) 0.0111(12) 0.0146(13) 0.0020(11) 0.0027(11) 0.0031(10)
C47 0.0143(14) 0.0144(12) 0.0188(13) -0.0033(11) 0.0000(12) -0.0015(10)
C48 0.0132(14) 0.0201(13) 0.0173(13) 0.0001(11) -0.0006(12) -0.0027(11)
C49 0.0166(15) 0.0237(14) 0.0210(14) 0.0049(12) -0.0037(12) -0.0057(12)
C50 0.0217(16) 0.0149(13) 0.0187(14) -0.0022(11) -0.0026(12) -0.0068(11)
C51 0.0253(16) 0.0211(14) 0.0258(15) 0.0020(13) -0.0018(14) -0.0026(12)
C52 0.0192(15) 0.0139(12) 0.0146(13) -0.0021(11) 0.0022(11) 0.0018(10)
C53 0.042(2) 0.0343(18) 0.051(2) -0.0023(17) 0.0001(19) 0.0166(16)
C54 0.0197(15) 0.0164(13) 0.0142(13) 0.0002(11) 0.0010(11) -0.0013(11)
C55 0.0164(15) 0.0225(14) 0.0184(14) -0.0022(12) 0.0006(12) -0.0027(11)
C56 0.0144(14) 0.0226(14) 0.0205(14) 0.0015(11) -0.0010(11) -0.0075(12)
C57 0.0193(15) 0.0178(13) 0.0231(14) -0.0044(12) 0.0010(13) -0.0013(11)
C58 0.0247(17) 0.0244(15) 0.0311(17) 0.0056(13) 0.0050(14) -0.0012(12)
C59 0.0189(15) 0.0326(16) 0.0156(13) -0.0001(14) -0.0021(12) -0.0045(12)
C60 0.0339(18) 0.0136(13) 0.0275(16) -0.0009(13) -0.0049(14) -0.0052(11)
C61 0.0228(17) 0.0255(15) 0.0235(15) 0.0034(12) 0.0004(13) -0.0066(12)
C62 0.0108(14) 0.0136(12) 0.0163(13) 0.0011(10) -0.0009(10) -0.0024(10)
C63 0.0269(17) 0.0271(15) 0.0196(14) -0.0045(14) -0.0009(13) -0.0025(12)
C64 0.0224(16) 0.0226(14) 0.0230(15) -0.0006(13) -0.0024(13) -0.0013(12)
C65 0.0306(18) 0.0192(14) 0.0275(16) -0.0047(13) -0.0064(13) -0.0018(12)
C66 0.0356(19) 0.0200(15) 0.0369(18) -0.0100(14) -0.0059(15) 0.0079(13)
C67 0.0196(16) 0.0323(16) 0.0217(15) -0.0030(13) -0.0064(13) -0.0003(12)
C68 0.043(2) 0.0273(16) 0.053(2) 0.0145(16) -0.0089(19) -0.0130(15)
C69 0.051(2) 0.0308(17) 0.050(2) 0.0017(17) 0.0035(19) -0.0151(16)
C70 0.039(2) 0.0216(15) 0.054(2) -0.0034(14) 0.0062(17) -0.0130(15)

loop_
_atom_type_symbol
_atom_type_description
_atom_type_scat_dispersion_real
_atom_type_scat_dispersion_imag
_atom_type_scat_source
C C 0.0033 0.0016 'International Tables Vol C Tables 4.2.6.8 and 6.1.1.4'
H H 0.0000 0.0000 'International Tables Vol C Tables 4.2.6.8 and 6.1.1.4'
O O 0.0106 0.0060 'International Tables Vol C Tables 4.2.6.8 and 6.1.1.4'
F F 0.0171 0.0103 'International Tables Vol C Tables 4.2.6.8 and 6.1.1.4'
Cl Cl 0.1484 0.1585 'International Tables Vol C Tables 4.2.6.8 and 6.1.1.4'

loop_
_geom_angle_atom_site_label_1
_geom_angle_atom_site_label_2
_geom_angle_atom_site_label_3
_geom_angle
C46 O2 C21 117.3(2)
C15 O7 H1 107.(3)
C12 O14 C60 116.3(2)
C27 O5 C50 116.2(2)
O13 C12 O14 125.0(2)
O13 C12 C34 122.9(2)
O14 C12 C34 112.1(2)
C22 O11 H3 107.(3)
O7 C15 C38 105.4(2)
O7 C15 C27 107.8(2)
C38 C15 C27 106.3(2)
O7 C15 C62 107.8(2)
C38 C15 C62 114.5(2)
C27 C15 C62 114.4(2)
C41 C16 C40 118.1(3)
C41 C16 H16A 120.9
C40 C16 H16A 120.9
C48 C18 C47 118.7(2)
C48 C18 C21 119.7(2)
C47 C18 C21 121.5(2)
C62 O6 H2 109.(2)
C34 O12 H4 112.(2)
O2 C21 C18 106.82(19)
O2 C21 C62 106.5(2)
C18 C21 C62 115.1(2)
O2 C21 H21A 109.4
C18 C21 H21A 109.4
C62 C21 H21A 109.4
O11 C22 C30 102.6(2)
O11 C22 C24 109.6(2)
C30 C22 C24 112.2(2)
O11 C22 C34 111.1(2)
C30 C22 C34 113.7(2)
C24 C22 C34 107.5(2)
C55 O9 C24 118.0(2)
O9 C24 C44 109.0(2)
O9 C24 C22 102.71(19)
C44 C24 C22 116.1(2)
O9 C24 H24A 109.6
C44 C24 H24A 109.6
C22 C24 H24A 109.6
C41 C25 C58 119.2(3)
C41 C25 H25A 120.4
C58 C25 H25A 120.4
O4 C27 O5 126.0(2)
O4 C27 C15 120.9(2)
O5 C27 C15 113.0(2)
O3 C28 C57 124.3(2)
O3 C28 C35 115.1(2)
C57 C28 C35 120.5(2)
C52 C29 C67 119.6(3)
C52 C29 H29A 120.2
C67 C29 H29A 120.2
C61 C30 C22 120.2(2)
C61 C30 H30A 107.3
C22 C30 H30A 107.3
C61 C30 H30B 107.3
C22 C30 H30B 107.3
H30A C30 H30B 106.9
C28 O3 C66 117.0(2)
C45 C32 C62 119.8(2)
C45 C32 H32A 107.4
C62 C32 H32A 107.4
C45 C32 H32B 107.4
C62 C32 H32B 107.4
H32A C32 H32B 106.9
C42 C33 H33A 109.5
C42 C33 H33B 109.5
H33A C33 H33B 109.5
C42 C33 H33C 109.5
H33A C33 H33C 109.5
H33B C33 H33C 109.5
O12 C34 C12 109.5(2)
O12 C34 C64 105.2(2)
C12 C34 C64 106.9(2)
O12 C34 C22 108.2(2)
C12 C34 C22 112.7(2)
C64 C34 C22 114.1(2)
C47 C35 C28 119.8(3)
C47 C35 H35A 120.1
C28 C35 H35A 120.1
C63 O10 C53 116.9(2)
C39 C37 C67 118.6(3)
C39 C37 H37A 120.7
C67 C37 H37A 120.7
F1 C38 F3 107.0(2)
F1 C38 F2 106.9(2)
F3 C38 F2 105.9(2)
F1 C38 C15 114.5(2)
F3 C38 C15 112.2(2)
F2 C38 C15 109.8(2)
C54 C39 C37 121.9(3)
C54 C39 Cl1 119.1(2)
C37 C39 Cl1 119.0(2)
C43 C40 C16 120.5(2)
C43 C40 C55 122.6(2)
C16 C40 C55 116.9(2)
C16 C41 C25 122.1(3)
C16 C41 Cl2 118.6(2)
C25 C41 Cl2 119.2(2)
C33 C42 C45 112.7(2)
C33 C42 H42A 109.1
C45 C42 H42A 109.1
C33 C42 H42B 109.1
C45 C42 H42B 109.1
H42A C42 H42B 107.8
C58 C43 C40 119.8(3)
C58 C43 H43A 120.1
C40 C43 H43A 120.1
C56 C44 C49 118.1(3)
C56 C44 C24 120.9(2)
C49 C44 C24 121.0(2)
C42 C45 C32 110.6(2)
C42 C45 H45A 109.5
C32 C45 H45A 109.5
C42 C45 H45B 109.5
C32 C45 H45B 109.5
H45A C45 H45B 108.1
O1 C46 O2 124.5(2)
O1 C46 C52 124.0(2)
O2 C46 C52 111.5(2)
C35 C47 C18 120.7(2)
C35 C47 H47A 119.7
C18 C47 H47A 119.7
C18 C48 C57 121.5(3)
C18 C48 H48A 119.3
C57 C48 H48A 119.3
C59 C49 C44 120.8(3)
C59 C49 H49A 119.6
C44 C49 H49A 119.6
O5 C50 C65 109.9(2)
O5 C50 H50A 109.7
C65 C50 H50A 109.7
O5 C50 H50B 109.7
C65 C50 H50B 109.7
H50A C50 H50B 108.2
C63 C51 C56 119.5(3)
C63 C51 H51A 120.2
C56 C51 H51A 120.2
C29 C52 C54 120.4(2)
C29 C52 C46 122.1(2)
C54 C52 C46 117.5(2)
O10 C53 H53A 109.5
O10 C53 H53B 109.5
H53A C53 H53B 109.5
O10 C53 H53C 109.5
H53A C53 H53C 109.5
H53B C53 H53C 109.5
C39 C54 C52 119.0(3)
C39 C54 H54A 120.5
C52 C54 H54A 120.5
O8 C55 O9 124.4(2)
O8 C55 C40 125.2(2)
O9 C55 C40 110.3(2)
C44 C56 C51 121.7(3)
C44 C56 H56A 119.1
C51 C56 H56A 119.1
C28 C57 C48 118.8(3)
C28 C57 H57A 120.6
C48 C57 H57A 120.6
C25 C58 C43 120.3(3)
C25 C58 H58A 119.8
C43 C58 H58A 119.8
C49 C59 C63 120.5(3)
C49 C59 H59A 119.8
C63 C59 H59A 119.8
O14 C60 C68 106.2(2)
O14 C60 H60A 110.5
C68 C60 H60A 110.5
O14 C60 H60B 110.5
C68 C60 H60B 110.5
H60A C60 H60B 108.7
C70 C61 C30 110.2(2)
C70 C61 H61A 109.6
C30 C61 H61A 109.6
C70 C61 H61B 109.6
C30 C61 H61B 109.6
H61A C61 H61B 108.1
O6 C62 C21 111.3(2)
O6 C62 C32 103.8(2)
C21 C62 C32 109.4(2)
O6 C62 C15 111.1(2)
C21 C62 C15 108.41(19)
C32 C62 C15 112.8(2)
O10 C63 C51 125.7(3)
O10 C63 C59 115.0(3)
C51 C63 C59 119.3(3)
F6 C64 F4 106.8(2)
F6 C64 F5 106.7(2)
F4 C64 F5 107.0(2)
F6 C64 C34 112.6(2)
F4 C64 C34 114.6(2)
F5 C64 C34 108.8(2)
C50 C65 H65A 109.5
C50 C65 H65B 109.5
H65A C65 H65B 109.5
C50 C65 H65C 109.5
H65A C65 H65C 109.5
H65B C65 H65C 109.5
O3 C66 H66A 109.5
O3 C66 H66B 109.5
H66A C66 H66B 109.5
O3 C66 H66C 109.5
H66A C66 H66C 109.5
H66B C66 H66C 109.5
C29 C67 C37 120.4(3)
C29 C67 H67A 119.8
C37 C67 H67A 119.8
C60 C68 H68A 109.5
C60 C68 H68B 109.5
H68A C68 H68B 109.5
C60 C68 H68C 109.5
H68A C68 H68C 109.5
H68B C68 H68C 109.5
C70 C69 H69A 109.5
C70 C69 H69B 109.5
H69A C69 H69B 109.5
C70 C69 H69C 109.5
H69A C69 H69C 109.5
H69B C69 H69C 109.5
C69 C70 C61 113.4(3)
C69 C70 H70A 108.9
C61 C70 H70A 108.9
C69 C70 H70B 108.9
C61 C70 H70B 108.9
H70A C70 H70B 107.7

loop_
_geom_bond_atom_site_label_1
_geom_bond_atom_site_label_2
_geom_bond_distance
Cl1 C39 1.743(3)
Cl2 C41 1.738(3)
O4 C27 1.212(3)
F3 C38 1.339(3)
F1 C38 1.324(3)
O2 C46 1.348(3)
O2 C21 1.466(3)
O7 C15 1.411(3)
O7 H1 0.78(3)
O8 C55 1.196(3)
F4 C64 1.337(3)
O14 C12 1.336(3)
O14 C60 1.466(3)
F2 C38 1.349(3)
O1 C46 1.207(3)
O5 C27 1.316(3)
O5 C50 1.474(3)
C12 O13 1.206(3)
C12 C34 1.539(4)
F6 C64 1.331(3)
O11 C22 1.425(3)
O11 H3 0.74(3)
C15 C38 1.536(4)
C15 C27 1.545(4)
C15 C62 1.579(3)
C16 C41 1.382(4)
C16 C40 1.393(4)
C16 H16A 0.95
F5 C64 1.347(3)
C18 C48 1.383(4)
C18 C47 1.391(4)
C18 C21 1.516(3)
O6 C62 1.430(3)
O6 H2 0.78(3)
O12 C34 1.399(3)
O12 H4 0.82(3)
C21 C62 1.536(4)
C21 H21A 1.0
C22 C30 1.535(4)
C22 C24 1.556(4)
C22 C34 1.578(4)
O9 C55 1.351(3)
O9 C24 1.465(3)
C24 C44 1.502(4)
C24 H24A 1.0
C25 C41 1.375(4)
C25 C58 1.381(4)
C25 H25A 0.95
C28 O3 1.374(3)
C28 C57 1.385(4)
C28 C35 1.390(4)
C29 C52 1.389(4)
C29 C67 1.383(4)
C29 H29A 0.95
C30 C61 1.534(4)
C30 H30A 0.99
C30 H30B 0.99
O3 C66 1.424(3)
C32 C45 1.530(4)
C32 C62 1.541(3)
C32 H32A 0.99
C32 H32B 0.99
C33 C42 1.522(4)
C33 H33A 0.98
C33 H33B 0.98
C33 H33C 0.98
C34 C64 1.544(4)
C35 C47 1.382(3)
C35 H35A 0.95
O10 C63 1.363(3)
O10 C53 1.436(4)
C37 C39 1.377(4)
C37 C67 1.398(4)
C37 H37A 0.95
C39 C54 1.376(4)
C40 C43 1.389(4)
C40 C55 1.495(4)
C42 C45 1.529(4)
C42 H42A 0.99
C42 H42B 0.99
C43 C58 1.385(4)
C43 H43A 0.95
C44 C56 1.378(4)
C44 C49 1.403(4)
C45 H45A 0.99
C45 H45B 0.99
C46 C52 1.493(4)
C47 H47A 0.95
C48 C57 1.395(4)
C48 H48A 0.95
C49 C59 1.371(4)
C49 H49A 0.95
C50 C65 1.509(4)
C50 H50A 0.99
C50 H50B 0.99
C51 C63 1.387(4)
C51 C56 1.388(4)
C51 H51A 0.95
C52 C54 1.388(3)
C53 H53A 0.98
C53 H53B 0.98
C53 H53C 0.98
C54 H54A 0.95
C56 H56A 0.95
C57 H57A 0.95
C58 H58A 0.95
C59 C63 1.395(4)
C59 H59A 0.95
C60 C68 1.507(4)
C60 H60A 0.99
C60 H60B 0.99
C61 C70 1.526(4)
C61 H61A 0.99
C61 H61B 0.99
C65 H65A 0.98
C65 H65B 0.98
C65 H65C 0.98
C66 H66A 0.98
C66 H66B 0.98
C66 H66C 0.98
C67 H67A 0.95
C68 H68A 0.98
C68 H68B 0.98
C68 H68C 0.98
C69 C70 1.514(4)
C69 H69A 0.98
C69 H69B 0.98
C69 H69C 0.98
C70 H70A 0.99
C70 H70B 0.99

loop_
_geom_torsion_atom_site_label_1
_geom_torsion_atom_site_label_2
_geom_torsion_atom_site_label_3
_geom_torsion_atom_site_label_4
_geom_torsion
C60 O14 C12 O13 -4.0(4)
C60 O14 C12 C34 173.5(2)
C46 O2 C21 C18 -97.0(2)
C46 O2 C21 C62 139.5(2)
C48 C18 C21 O2 130.6(2)
C47 C18 C21 O2 -46.3(3)
C48 C18 C21 C62 -111.4(3)
C47 C18 C21 C62 71.7(3)
C55 O9 C24 C44 -74.0(3)
C55 O9 C24 C22 162.3(2)
O11 C22 C24 O9 44.0(3)
C30 C22 C24 O9 157.3(2)
C34 C22 C24 O9 -76.9(2)
O11 C22 C24 C44 -74.8(3)
C30 C22 C24 C44 38.4(3)
C34 C22 C24 C44 164.2(2)
C50 O5 C27 O4 -2.9(4)
C50 O5 C27 C15 174.59(19)
O7 C15 C27 O4 2.5(3)
C38 C15 C27 O4 115.1(3)
C62 C15 C27 O4 -117.5(3)
O7 C15 C27 O5 -175.2(2)
C38 C15 C27 O5 -62.5(3)
C62 C15 C27 O5 64.9(3)
O11 C22 C30 C61 -179.3(2)
C24 C22 C30 C61 63.1(3)
C34 C22 C30 C61 -59.2(3)
C57 C28 O3 C66 -3.9(4)
C35 C28 O3 C66 176.2(2)
O13 C12 C34 O12 7.1(4)
O14 C12 C34 O12 -170.5(2)
O13 C12 C34 C64 120.5(3)
O14 C12 C34 C64 -57.0(3)
O13 C12 C34 C22 -113.4(3)
O14 C12 C34 C22 69.0(3)
O11 C22 C34 O12 177.3(2)
C30 C22 C34 O12 62.1(3)
C24 C22 C34 O12 -62.8(2)
O11 C22 C34 C12 -61.6(3)
C30 C22 C34 C12 -176.7(2)
C24 C22 C34 C12 58.4(3)
O11 C22 C34 C64 60.5(3)
C30 C22 C34 C64 -54.7(3)
C24 C22 C34 C64 -179.5(2)
O3 C28 C35 C47 -178.6(2)
C57 C28 C35 C47 1.5(4)
O7 C15 C38 F1 -165.8(2)
C27 C15 C38 F1 79.9(3)
C62 C15 C38 F1 -47.5(3)
O7 C15 C38 F3 -43.6(3)
C27 C15 C38 F3 -157.9(2)
C62 C15 C38 F3 74.8(3)
O7 C15 C38 F2 73.9(3)
C27 C15 C38 F2 -40.4(3)
C62 C15 C38 F2 -167.7(2)
C67 C37 C39 C54 1.0(4)
C67 C37 C39 Cl1 -178.4(2)
C41 C16 C40 C43 1.2(4)
C41 C16 C40 C55 -179.6(2)
C40 C16 C41 C25 -0.6(4)
C40 C16 C41 Cl2 179.2(2)
C58 C25 C41 C16 -0.1(4)
C58 C25 C41 Cl2 -179.9(2)
C16 C40 C43 C58 -1.1(4)
C55 C40 C43 C58 179.8(2)
O9 C24 C44 C56 131.8(2)
C22 C24 C44 C56 -112.8(3)
O9 C24 C44 C49 -45.7(3)
C22 C24 C44 C49 69.7(3)
C33 C42 C45 C32 -165.1(2)
C62 C32 C45 C42 -164.1(2)
C21 O2 C46 O1 -10.0(3)
C21 O2 C46 C52 170.45(19)
C28 C35 C47 C18 -1.3(4)
C48 C18 C47 C35 0.9(4)
C21 C18 C47 C35 177.8(2)
C47 C18 C48 C57 -0.7(4)
C21 C18 C48 C57 -177.6(2)
C56 C44 C49 C59 -0.7(4)
C24 C44 C49 C59 176.9(2)
C27 O5 C50 C65 -78.4(3)
C67 C29 C52 C54 0.9(4)
C67 C29 C52 C46 -177.6(2)
O1 C46 C52 C29 157.8(3)
O2 C46 C52 C29 -22.7(3)
O1 C46 C52 C54 -20.8(4)
O2 C46 C52 C54 158.8(2)
C37 C39 C54 C52 -2.4(4)
Cl1 C39 C54 C52 177.0(2)
C29 C52 C54 C39 1.4(4)
C46 C52 C54 C39 -180.0(2)
C24 O9 C55 O8 -9.4(4)
C24 O9 C55 C40 172.0(2)
C43 C40 C55 O8 167.6(3)
C16 C40 C55 O8 -11.5(4)
C43 C40 C55 O9 -13.8(3)
C16 C40 C55 O9 167.1(2)
C49 C44 C56 C51 1.0(4)
C24 C44 C56 C51 -176.6(2)
C63 C51 C56 C44 -0.7(4)
O3 C28 C57 C48 178.9(2)
C35 C28 C57 C48 -1.2(4)
C18 C48 C57 C28 0.8(4)
C41 C25 C58 C43 0.2(4)
C40 C43 C58 C25 0.4(4)
C44 C49 C59 C63 0.1(4)
C12 O14 C60 C68 -170.9(2)
C22 C30 C61 C70 -168.8(3)
O2 C21 C62 O6 57.7(2)
C18 C21 C62 O6 -60.5(3)
O2 C21 C62 C32 171.83(19)
C18 C21 C62 C32 53.7(3)
O2 C21 C62 C15 -64.8(2)
C18 C21 C62 C15 177.1(2)
C45 C32 C62 O6 179.8(2)
C45 C32 C62 C21 60.9(3)
C45 C32 C62 C15 -59.9(3)
O7 C15 C62 O6 -176.71(19)
C38 C15 C62 O6 66.3(3)
C27 C15 C62 O6 -56.8(3)
O7 C15 C62 C21 -54.1(3)
C38 C15 C62 C21 -171.1(2)
C27 C15 C62 C21 65.8(3)
O7 C15 C62 C32 67.2(3)
C38 C15 C62 C32 -49.7(3)
C27 C15 C62 C32 -172.8(2)
C53 O10 C63 C51 -4.3(4)
C53 O10 C63 C59 174.7(3)
C56 C51 C63 O10 179.1(3)
C56 C51 C63 C59 0.2(4)
C49 C59 C63 O10 -178.9(2)
C49 C59 C63 C51 0.1(4)
O12 C34 C64 F6 -45.4(3)
C12 C34 C64 F6 -161.7(2)
C22 C34 C64 F6 73.1(3)
O12 C34 C64 F4 -167.7(2)
C12 C34 C64 F4 76.0(3)
C22 C34 C64 F4 -49.2(3)
O12 C34 C64 F5 72.6(3)
C12 C34 C64 F5 -43.7(3)
C22 C34 C64 F5 -168.9(2)
C52 C29 C67 C37 -2.3(4)
C39 C37 C67 C29 1.4(4)
C30 C61 C70 C69 -171.7(3)
